data_4065542
loop_
_publ_author_name
'Carmona, Daniel'
'Lamata, M. Pilar'
'Viguri, Fernando'
'Barba, Carmen'
'Lahoz, Fernando J.'
'Garc\'ia-Ordu\~na, Pilar'
'Oro, Luis A.'

_publ_section_title
;
 Enantioselective Diels--Alder Reactions Catalyzed by Well-Defined
 Arene--Ruthenium Complexes. Relationship between Catalyst Structure and
 Enantioselectivity
;
_journal_issue 24
_journal_name_full Organometallics
_journal_page_first 6726
_journal_paper_doi 10.1021/om200944y
_journal_volume 30
_journal_year 2011
_chemical_absolute_configuration rmad
_chemical_formula_moiety 'C43 H50 O P2 Ru, 2(F6 Sb), C H2 Cl2'
_chemical_formula_sum 'C44 H52 Cl2 F12 O P2 Ru Sb2'
_chemical_formula_weight 1302.27
_chemical_name_systematic
; 
 ? 
;
_space_group_IT_number 4
_symmetry_cell_setting monoclinic
_symmetry_space_group_name_Hall 'P 2yb'
_symmetry_space_group_name_H-M 'P 1 21 1'
_atom_sites_solution_hydrogens geom
_atom_sites_solution_primary direct
_atom_sites_solution_secondary difmap
_audit_creation_method SHELXL-97
_cell_angle_alpha 90.00
_cell_angle_beta 100.114(2)
_cell_angle_gamma 90.00
_cell_formula_units_Z 2
_cell_length_a 13.0548(10)
_cell_length_b 13.3427(10)
_cell_length_c 14.2143(11)
_cell_measurement_reflns_used 2021
_cell_measurement_temperature 100(2)
_cell_measurement_theta_max 20.42
_cell_measurement_theta_min 2.20
_cell_volume 2437.5(3)
_computing_cell_refinement 'SAINT+ v. 6.01 (Bruker AXS, 2000)'
_computing_data_collection 'SMART v. 5.611 (Bruker AXS, 2000)'
_computing_data_reduction 'SAINT+ v. 6.01 (Bruker AXS, 2000)'
_computing_molecular_graphics 'XP program, SHELXTL v6.12, Bruker2000'
_computing_publication_material 'XCIF program, SHELXTLv6.12, BrukerAXS'
_computing_structure_refinement 'SHELXL-97 (Sheldrick, 1997)'
_computing_structure_solution 'SHELXS-97 (Sheldrick, 1990)'
_diffrn_ambient_temperature 100(2)
_diffrn_detector_area_resol_mean 8.26
_diffrn_measured_fraction_theta_full 0.993
_diffrn_measured_fraction_theta_max 0.924
_diffrn_measurement_device_type 'Bruker SMART APEX CCD system'
_diffrn_measurement_method '\w rotations with narrow frames'
_diffrn_radiation_monochromator graphite
_diffrn_radiation_source 'fine-focus sealed tube'
_diffrn_radiation_type MoK\a
_diffrn_radiation_wavelength 0.71073
_diffrn_reflns_av_R_equivalents 0.0415
_diffrn_reflns_av_sigmaI/netI 0.0947
_diffrn_reflns_limit_h_max 14
_diffrn_reflns_limit_h_min -17
_diffrn_reflns_limit_k_max 17
_diffrn_reflns_limit_k_min -17
_diffrn_reflns_limit_l_max 19
_diffrn_reflns_limit_l_min -14
_diffrn_reflns_number 16486
_diffrn_reflns_theta_full 27.50
_diffrn_reflns_theta_max 28.75
_diffrn_reflns_theta_min 1.46
_diffrn_standards_decay_% 'no decay'
_exptl_absorpt_coefficient_mu 1.661
_exptl_absorpt_correction_T_max 0.8898
_exptl_absorpt_correction_T_min 0.7959
_exptl_absorpt_correction_type multi-scan
_exptl_absorpt_process_details
; 
 SADABS: Area-Detector Absorption Correction. (1996)  Bruker-AXS 
 within SAINT+ package, v. 6.01.                    
;
_exptl_crystal_colour red
_exptl_crystal_density_diffrn 1.774
_exptl_crystal_density_method 'not measured'
_exptl_crystal_description prism
_exptl_crystal_F_000 1284
_exptl_crystal_size_max 0.14
_exptl_crystal_size_mid 0.08
_exptl_crystal_size_min 0.07
_refine_diff_density_max 0.876
_refine_diff_density_min -0.965
_refine_diff_density_rms 0.131
_refine_ls_abs_structure_details 'Flack H D (1983), Acta Cryst. A39, 876-881'
_refine_ls_abs_structure_Flack -0.07(3)
_refine_ls_extinction_method none
_refine_ls_goodness_of_fit_ref 1.067
_refine_ls_hydrogen_treatment constr
_refine_ls_matrix_type full
_refine_ls_number_parameters 600
_refine_ls_number_reflns 10775
_refine_ls_number_restraints 39
_refine_ls_restrained_S_all 1.070
_refine_ls_R_factor_all 0.0908
_refine_ls_R_factor_gt 0.0642
_refine_ls_shift/su_max 0.000
_refine_ls_shift/su_mean 0.000
_refine_ls_structure_factor_coef Fsqd
_refine_ls_weighting_details 'calc w=1/[\s^2^(Fo^2^)+(0.0256P)^2^+1.8963P] where P=(Fo^2^+2Fc^2^)/3'
_refine_ls_weighting_scheme calc
_refine_ls_wR_factor_gt 0.0996
_refine_ls_wR_factor_ref 0.1116
_reflns_number_gt 8202
_reflns_number_total 10775
_reflns_threshold_expression >2sigma(I)
_cod_data_source_file om200944y_si_001.cif
_cod_data_source_block compound_4
_cod_original_sg_symbol_H-M P21
_cod_database_code 4065542

loop_
_symmetry_equiv_pos_as_xyz
'x, y, z'
'-x, y+1/2, -z'

loop_
_atom_site_label
_atom_site_type_symbol
_atom_site_fract_x
_atom_site_fract_y
_atom_site_fract_z
_atom_site_U_iso_or_equiv
_atom_site_adp_type
_atom_site_occupancy
_atom_site_symmetry_multiplicity
_atom_site_calc_flag
_atom_site_refinement_flags
_atom_site_disorder_assembly
_atom_site_disorder_group
Ru1 Ru 0.83918(4) 0.88207(8) 0.75015(4) 0.02396(14) Uani 1 1 d D . .
P1 P 0.7103(2) 0.7661(3) 0.6862(2) 0.0331(8) Uani 1 1 d . E .
P2 P 0.7145(2) 0.9984(2) 0.6779(2) 0.0285(7) Uani 1 1 d . A .
C1 C 0.9861(6) 0.8592(8) 0.8631(6) 0.029(3) Uani 1 1 d . E .
C2 C 0.9871(8) 0.9598(9) 0.8312(7) 0.032(3) Uani 1 1 d . E .
C3 C 0.9809(7) 0.9802(8) 0.7325(8) 0.033(3) Uani 1 1 d . E .
C4 C 0.9689(6) 0.9003(7) 0.6645(6) 0.028(3) Uani 1 1 d . E .
C5 C 0.9718(7) 0.7999(8) 0.6984(7) 0.031(3) Uani 1 1 d . E .
C6 C 0.9816(7) 0.7807(8) 0.7977(7) 0.026(2) Uani 1 1 d . E .
C7 C 0.9954(7) 0.8416(8) 0.9690(6) 0.049(3) Uani 1 1 d . . .
H7A H 0.9648 0.7765 0.9800 0.074 Uiso 1 1 calc R E .
H7B H 0.9584 0.8947 0.9969 0.074 Uiso 1 1 calc R . .
H7C H 1.0690 0.8422 0.9989 0.074 Uiso 1 1 calc R . .
C8 C 1.0080(8) 1.0475(8) 0.9031(8) 0.049(3) Uani 1 1 d . . .
H8A H 1.0827 1.0515 0.9285 0.074 Uiso 1 1 calc R E .
H8B H 0.9699 1.0361 0.9557 0.074 Uiso 1 1 calc R . .
H8C H 0.9847 1.1104 0.8707 0.074 Uiso 1 1 calc R . .
C9 C 0.9934(7) 1.0862(7) 0.6967(8) 0.040(2) Uani 1 1 d . . .
H9A H 0.9647 1.1341 0.7375 0.060 Uiso 1 1 calc R E .
H9B H 0.9561 1.0924 0.6308 0.060 Uiso 1 1 calc R . .
H9C H 1.0674 1.1005 0.6987 0.060 Uiso 1 1 calc R . .
C10 C 0.9753(7) 0.9233(7) 0.5609(6) 0.041(3) Uani 1 1 d . . .
H10A H 0.9298 0.9801 0.5388 0.061 Uiso 1 1 calc R E .
H10B H 0.9530 0.8645 0.5213 0.061 Uiso 1 1 calc R . .
H10C H 1.0472 0.9402 0.5559 0.061 Uiso 1 1 calc R . .
C11 C 0.9750(6) 0.7126(8) 0.6321(7) 0.040(3) Uani 1 1 d . . .
H11A H 1.0464 0.6870 0.6394 0.059 Uiso 1 1 calc R E .
H11B H 0.9519 0.7344 0.5659 0.059 Uiso 1 1 calc R . .
H11C H 0.9290 0.6594 0.6476 0.059 Uiso 1 1 calc R . .
C12 C 1.0037(7) 0.6747(7) 0.8380(7) 0.042(3) Uani 1 1 d . . .
H12A H 1.0068 0.6279 0.7855 0.063 Uiso 1 1 calc R E .
H12B H 0.9481 0.6543 0.8722 0.063 Uiso 1 1 calc R . .
H12C H 1.0705 0.6742 0.8821 0.063 Uiso 1 1 calc R . .
C13 C 0.7173(7) 0.7070(8) 0.5722(7) 0.034(3) Uani 1 1 d . . .
C14 C 0.7500(7) 0.7596(9) 0.5003(8) 0.049(3) Uani 1 1 d . E .
H14 H 0.7756 0.8255 0.5141 0.058 Uiso 1 1 calc R . .
C15 C 0.7482(7) 0.7233(10) 0.4093(8) 0.055(3) Uani 1 1 d . . .
H15 H 0.7673 0.7650 0.3609 0.066 Uiso 1 1 calc R E .
C16 C 0.7178(8) 0.6239(9) 0.3895(8) 0.051(3) Uani 1 1 d U E .
H16 H 0.7191 0.5953 0.3285 0.061 Uiso 1 1 calc R . .
C17 C 0.6862(7) 0.5694(9) 0.4598(8) 0.051(3) Uani 1 1 d . . .
H17 H 0.6640 0.5022 0.4471 0.061 Uiso 1 1 calc R E .
C18 C 0.6853(7) 0.6097(8) 0.5511(7) 0.047(3) Uani 1 1 d . E .
H18 H 0.6625 0.5696 0.5987 0.057 Uiso 1 1 calc R . .
C19 C 0.6909(8) 0.6601(8) 0.7656(9) 0.038(3) Uani 1 1 d . . .
C20 C 0.7634(7) 0.5837(9) 0.7746(7) 0.045(3) Uani 1 1 d . E .
H20 H 0.8178 0.5842 0.7381 0.053 Uiso 1 1 calc R . .
C21 C 0.7552(9) 0.5060(9) 0.8384(8) 0.052(3) Uani 1 1 d . . .
H21 H 0.8033 0.4520 0.8458 0.062 Uiso 1 1 calc R E .
C22 C 0.6753(10) 0.5093(10) 0.8908(9) 0.065(4) Uani 1 1 d . E .
H22 H 0.6695 0.4565 0.9343 0.078 Uiso 1 1 calc R . .
C23 C 0.6042(13) 0.5861(11) 0.8821(11) 0.071(4) Uani 1 1 d U . .
H23 H 0.5504 0.5865 0.9192 0.085 Uiso 1 1 calc R E .
C24 C 0.6123(10) 0.6630(10) 0.8180(10) 0.066(4) Uani 1 1 d . E .
H24 H 0.5640 0.7169 0.8106 0.079 Uiso 1 1 calc R . .
C25 C 0.6658(8) 1.0706(6) 0.7682(7) 0.022(2) Uani 1 1 d . . .
C26 C 0.5639(7) 1.0724(7) 0.7812(7) 0.034(3) Uani 1 1 d . E .
H26 H 0.5144 1.0320 0.7411 0.041 Uiso 1 1 calc R . .
C27 C 0.5305(9) 1.1308(7) 0.8505(7) 0.045(3) Uani 1 1 d . . .
H27 H 0.4594 1.1305 0.8573 0.055 Uiso 1 1 calc R E .
C28 C 0.6022(10) 1.1901(8) 0.9101(8) 0.048(3) Uani 1 1 d U E .
H28 H 0.5806 1.2302 0.9583 0.058 Uiso 1 1 calc R . .
C29 C 0.7027(10) 1.1898(8) 0.8986(8) 0.058(4) Uani 1 1 d . . .
H29 H 0.7515 1.2299 0.9396 0.069 Uiso 1 1 calc R E .
C30 C 0.7378(8) 1.1310(7) 0.8267(8) 0.041(3) Uani 1 1 d . E .
H30 H 0.8085 1.1329 0.8188 0.049 Uiso 1 1 calc R . .
C31A C 0.7398(16) 1.1083(17) 0.5967(14) 0.023(5) Uiso 0.50 1 d P A 1
C32A C 0.7526(13) 1.2078(12) 0.6264(12) 0.019(4) Uiso 0.50 1 d P A 1
H32A H 0.7450 1.2259 0.6894 0.023 Uiso 0.50 1 calc PR A 1
C33A C 0.7765(12) 1.2800(12) 0.5643(12) 0.022(4) Uiso 0.50 1 d P A 1
H33A H 0.7897 1.3469 0.5861 0.026 Uiso 0.50 1 calc PR A 1
C34A C 0.7814(12) 1.2556(12) 0.4690(12) 0.020(3) Uiso 0.50 1 d P A 1
H34A H 0.7934 1.3063 0.4253 0.024 Uiso 0.50 1 calc PR A 1
C35A C 0.7679(14) 1.1520(16) 0.4380(13) 0.022(4) Uiso 0.50 1 d P A 1
H35A H 0.7712 1.1326 0.3743 0.026 Uiso 0.50 1 calc PR A 1
C36A C 0.7506(12) 1.0851(12) 0.5040(11) 0.016(3) Uiso 0.50 1 d P A 1
H36A H 0.7454 1.0166 0.4857 0.019 Uiso 0.50 1 calc PR A 1
C31B C 0.7391(18) 1.0747(18) 0.5829(18) 0.026(6) Uiso 0.50 1 d P A 2
C32B C 0.7612(15) 1.1728(17) 0.6011(14) 0.030(5) Uiso 0.50 1 d P A 2
H32B H 0.7674 1.1977 0.6645 0.036 Uiso 0.50 1 calc PR A 2
C33B C 0.7751(13) 1.2392(13) 0.5245(13) 0.024(4) Uiso 0.50 1 d P A 2
H33B H 0.7910 1.3082 0.5347 0.028 Uiso 0.50 1 calc PR A 2
C34B C 0.7639(13) 1.1964(16) 0.4369(13) 0.023(4) Uiso 0.50 1 d P A 2
H34B H 0.7735 1.2380 0.3848 0.028 Uiso 0.50 1 calc PR A 2
C35B C 0.7395(16) 1.0972(16) 0.4175(16) 0.036(5) Uiso 0.50 1 d P A 2
H35B H 0.7317 1.0732 0.3537 0.043 Uiso 0.50 1 calc PR A 2
C36B C 0.7267(16) 1.0341(16) 0.4881(15) 0.034(5) Uiso 0.50 1 d P A 2
H36B H 0.7101 0.9655 0.4758 0.040 Uiso 0.50 1 calc PR A 2
C37 C 0.6017(6) 0.9305(7) 0.6151(7) 0.034(2) Uani 1 1 d . . .
H37A H 0.5391 0.9731 0.6116 0.041 Uiso 1 1 calc R E .
H37B H 0.6118 0.9166 0.5489 0.041 Uiso 1 1 calc R . .
C38 C 0.5840(6) 0.8334(7) 0.6631(8) 0.036(3) Uani 1 1 d . E .
H38 H 0.5652 0.8502 0.7265 0.044 Uiso 1 1 calc R . .
C39 C 0.4944(6) 0.7702(8) 0.6077(8) 0.054(3) Uani 1 1 d U . .
H39A H 0.4285 0.8061 0.6051 0.082 Uiso 1 1 calc R E .
H39B H 0.4910 0.7058 0.6401 0.082 Uiso 1 1 calc R . .
H39C H 0.5069 0.7585 0.5426 0.082 Uiso 1 1 calc R . .
Sb1 Sb 0.69570(3) 0.37545(7) 0.17134(3) 0.02851(13) Uani 1 1 d . . .
F3 F 0.6233(4) 0.4110(4) 0.2685(4) 0.0491(17) Uani 1 1 d . B .
F4 F 0.7701(4) 0.3413(4) 0.0754(4) 0.058(2) Uani 1 1 d . B .
F1A F 0.7790(10) 0.4887(9) 0.1873(9) 0.053(3) Uiso 0.50 1 d P B 1
F2A F 0.6108(11) 0.2634(10) 0.1583(11) 0.063(4) Uiso 0.50 1 d P B 1
F5B F 0.8094(6) 0.3617(9) 0.2655(6) 0.031(3) Uiso 0.50 1 d P B 1
F6B F 0.5797(7) 0.3921(10) 0.0719(6) 0.033(3) Uiso 0.50 1 d P B 1
F1B F 0.7219(10) 0.5122(9) 0.1575(9) 0.046(3) Uiso 0.50 1 d P B 2
F2B F 0.6625(12) 0.2382(11) 0.1787(11) 0.068(4) Uiso 0.50 1 d P B 2
F5A F 0.7987(8) 0.3078(9) 0.2580(8) 0.037(3) Uiso 0.50 1 d P B 2
F6A F 0.5966(9) 0.4402(9) 0.0878(9) 0.049(3) Uiso 0.50 1 d P B 2
Sb2 Sb 0.96233(4) 0.87632(9) 0.25853(4) 0.04073(16) Uani 1 1 d . . .
F7 F 0.8582(5) 0.9463(6) 0.3070(6) 0.095(3) Uani 1 1 d . . .
F8 F 1.0663(4) 0.8081(4) 0.2097(4) 0.0469(15) Uani 1 1 d . . .
F9 F 1.0617(4) 0.9682(4) 0.3182(4) 0.0483(15) Uani 1 1 d . . .
F10 F 0.8655(5) 0.7835(6) 0.1998(6) 0.085(2) Uani 1 1 d . . .
F11 F 0.9854(4) 0.7978(4) 0.3686(4) 0.0504(16) Uani 1 1 d . . .
F12 F 0.9389(6) 0.9551(5) 0.1491(4) 0.081(2) Uani 1 1 d . . .
C44A C 0.5087(14) 0.870(2) 0.2668(11) 0.031(4) Uani 0.50 1 d PU C 5
H44A H 0.5566 0.8123 0.2654 0.037 Uiso 0.50 1 calc PR C 5
H44B H 0.4735 0.8825 0.2003 0.037 Uiso 0.50 1 calc PR C 5
Cl1A Cl 0.5813(4) 0.9751(4) 0.3094(4) 0.0509(15) Uani 0.50 1 d P C 5
Cl2A Cl 0.4152(5) 0.8371(5) 0.3357(4) 0.0578(17) Uani 0.50 1 d P C 5
C44B C 0.485(2) 0.8426(18) 0.304(2) 0.061(8) Uani 0.50 1 d PU D 6
H44C H 0.4292 0.8381 0.2471 0.074 Uiso 0.50 1 calc PR D 6
H44D H 0.4964 0.7747 0.3317 0.074 Uiso 0.50 1 calc PR D 6
Cl1B Cl 0.6024(4) 0.8828(8) 0.2657(3) 0.0656(15) Uani 0.50 1 d P D 6
Cl2B Cl 0.4477(4) 0.9193(4) 0.3836(4) 0.0482(14) Uani 0.50 1 d P D 6
O1A O 0.7567(14) 0.8687(13) 0.8681(11) 0.018(5) Uiso 0.50 1 d PD E 3
C40A C 0.7625(18) 0.9275(18) 0.9362(17) 0.036(6) Uiso 0.50 1 d P E 3
H40A H 0.8125 0.9796 0.9383 0.044 Uiso 0.50 1 calc PR E 3
C41A C 0.7033(18) 0.9267(18) 1.0123(17) 0.028(5) Uiso 0.50 1 d P E 3
C43A C 0.636(2) 0.8349(17) 1.018(2) 0.066(8) Uiso 0.50 1 d P E 3
H43A H 0.6796 0.7748 1.0258 0.099 Uiso 0.50 1 calc PR E 3
H43B H 0.5847 0.8292 0.9585 0.099 Uiso 0.50 1 calc PR E 3
H43C H 0.5994 0.8414 1.0721 0.099 Uiso 0.50 1 calc PR E 3
C42A C 0.7162(17) 1.0023(16) 1.0771(16) 0.042(6) Uiso 0.50 1 d P E 3
H42A H 0.7640 1.0549 1.0717 0.051 Uiso 0.50 1 calc PR E 3
H42B H 0.6775 1.0028 1.1278 0.051 Uiso 0.50 1 calc PR E 3
O1B O 0.7522(15) 0.8954(12) 0.8628(12) 0.023(5) Uiso 0.50 1 d PD E 4
C40B C 0.7549(13) 0.8273(14) 0.9245(12) 0.012(4) Uiso 0.50 1 d P E 4
H40B H 0.7904 0.7661 0.9187 0.015 Uiso 0.50 1 calc PR E 4
C41B C 0.7022(17) 0.8447(15) 1.0049(15) 0.029(5) Uiso 0.50 1 d P E 4
C43B C 0.6592(18) 0.9448(16) 1.0213(16) 0.034(5) Uiso 0.50 1 d P E 4
H43D H 0.6030 0.9612 0.9683 0.051 Uiso 0.50 1 calc PR E 4
H43E H 0.7144 0.9953 1.0251 0.051 Uiso 0.50 1 calc PR E 4
H43F H 0.6320 0.9441 1.0813 0.051 Uiso 0.50 1 calc PR E 4
C42B C 0.7010(12) 0.7606(12) 1.0561(12) 0.017(4) Uiso 0.50 1 d P E 4
H42C H 0.7321 0.7012 1.0373 0.020 Uiso 0.50 1 calc PR E 4
H42D H 0.6691 0.7604 1.1112 0.020 Uiso 0.50 1 calc PR E 4

loop_
_atom_site_aniso_label
_atom_site_aniso_U_11
_atom_site_aniso_U_22
_atom_site_aniso_U_33
_atom_site_aniso_U_23
_atom_site_aniso_U_13
_atom_site_aniso_U_12
Ru1 0.0147(3) 0.0375(4) 0.0200(3) -0.0111(5) 0.0038(2) -0.0014(5)
P1 0.0150(16) 0.0503(19) 0.0342(17) -0.0269(14) 0.0052(12) -0.0010(13)
P2 0.0195(16) 0.0478(18) 0.0183(14) -0.0031(13) 0.0037(12) -0.0007(13)
C1 0.017(4) 0.045(8) 0.026(4) -0.012(4) 0.002(3) 0.004(4)
C2 0.022(5) 0.055(7) 0.018(5) -0.017(5) 0.000(4) -0.002(5)
C3 0.010(5) 0.048(7) 0.041(7) -0.019(5) 0.009(4) -0.007(4)
C4 0.007(3) 0.050(8) 0.028(4) -0.004(4) 0.007(3) 0.004(4)
C5 0.017(5) 0.041(6) 0.033(6) -0.026(5) 0.002(4) 0.001(5)
C6 0.011(4) 0.045(6) 0.021(5) -0.005(5) 0.003(4) 0.003(4)
C7 0.026(5) 0.087(10) 0.033(5) -0.001(5) 0.003(4) 0.009(5)
C8 0.044(6) 0.060(7) 0.047(7) -0.027(6) 0.014(5) -0.024(5)
C9 0.021(5) 0.049(6) 0.051(7) 0.001(5) 0.008(4) -0.009(5)
C10 0.029(5) 0.065(7) 0.029(5) -0.014(5) 0.005(4) -0.006(4)
C11 0.015(5) 0.064(7) 0.040(6) -0.010(5) 0.007(4) 0.008(4)
C12 0.025(5) 0.053(7) 0.045(6) -0.005(5) -0.003(5) -0.002(5)
C13 0.008(4) 0.052(7) 0.040(6) -0.025(5) -0.001(4) 0.004(4)
C14 0.015(5) 0.087(9) 0.044(7) -0.039(6) 0.004(4) -0.013(5)
C15 0.023(5) 0.105(10) 0.040(6) -0.029(7) 0.017(4) -0.015(6)
C16 0.042(6) 0.067(7) 0.042(6) -0.035(5) 0.005(5) -0.004(5)
C17 0.034(6) 0.062(7) 0.052(7) -0.036(6) -0.006(5) 0.012(5)
C18 0.035(6) 0.066(8) 0.036(6) -0.024(5) -0.006(4) 0.012(5)
C19 0.018(5) 0.043(7) 0.054(7) -0.023(6) 0.006(5) -0.017(5)
C20 0.023(5) 0.080(9) 0.033(6) -0.002(6) 0.010(4) -0.007(5)
C21 0.049(7) 0.061(7) 0.046(7) -0.013(6) 0.010(5) -0.024(6)
C22 0.072(9) 0.068(9) 0.059(8) -0.007(7) 0.023(7) -0.048(8)
C23 0.088(8) 0.058(7) 0.081(8) -0.022(6) 0.052(7) -0.036(6)
C24 0.069(9) 0.057(8) 0.088(11) -0.035(8) 0.058(8) -0.014(7)
C25 0.032(6) 0.012(4) 0.021(5) 0.001(4) 0.001(4) -0.008(4)
C26 0.038(6) 0.015(4) 0.052(7) -0.013(4) 0.017(5) -0.013(4)
C27 0.071(8) 0.030(6) 0.043(7) -0.004(5) 0.031(6) 0.010(5)
C28 0.079(7) 0.025(5) 0.040(6) -0.012(4) 0.010(5) 0.016(5)
C29 0.073(9) 0.038(6) 0.052(8) -0.027(6) -0.019(6) 0.019(6)
C30 0.035(6) 0.022(5) 0.063(8) -0.004(5) -0.003(5) 0.004(4)
C37 0.014(5) 0.052(6) 0.037(6) -0.014(5) 0.004(4) 0.002(4)
C38 0.011(4) 0.046(6) 0.055(7) -0.041(5) 0.012(4) -0.005(4)
C39 0.014(4) 0.068(7) 0.077(8) -0.054(6) -0.001(5) -0.005(5)
Sb1 0.0179(2) 0.0387(3) 0.0295(3) -0.0086(4) 0.00552(18) -0.0006(4)
F3 0.056(3) 0.048(4) 0.053(4) 0.012(3) 0.037(3) 0.020(3)
F4 0.043(3) 0.098(6) 0.035(3) -0.023(3) 0.009(2) 0.024(3)
Sb2 0.0324(3) 0.0576(4) 0.0317(3) -0.0167(5) 0.0043(2) 0.0060(5)
F7 0.046(4) 0.135(6) 0.106(6) -0.060(5) 0.021(4) 0.025(4)
F8 0.051(4) 0.053(4) 0.044(3) 0.004(3) 0.029(3) 0.015(3)
F9 0.052(4) 0.046(4) 0.044(4) -0.003(3) 0.001(3) -0.011(3)
F10 0.048(4) 0.107(6) 0.092(6) -0.046(5) -0.008(4) -0.012(4)
F11 0.065(4) 0.062(4) 0.029(3) -0.012(3) 0.020(3) -0.022(3)
F12 0.129(7) 0.063(4) 0.038(4) -0.014(3) -0.019(4) 0.047(4)
C44A 0.038(9) 0.035(10) 0.016(7) 0.010(10) -0.006(6) -0.002(11)
Cl1A 0.055(3) 0.038(3) 0.053(3) -0.002(3) -0.012(3) -0.015(3)
Cl2A 0.067(4) 0.066(4) 0.042(3) 0.006(3) 0.014(3) -0.025(3)
C44B 0.058(13) 0.053(14) 0.075(16) 0.011(11) 0.017(12) -0.025(11)
Cl1B 0.069(3) 0.084(4) 0.049(3) 0.019(5) 0.028(2) 0.014(6)
Cl2B 0.044(3) 0.060(4) 0.039(3) -0.002(3) 0.004(2) 0.009(3)

loop_
_atom_type_symbol
_atom_type_description
_atom_type_scat_dispersion_real
_atom_type_scat_dispersion_imag
_atom_type_scat_source
C C 0.0033 0.0016 'International Tables Vol C Tables 4.2.6.8 and 6.1.1.4'
H H 0.0000 0.0000 'International Tables Vol C Tables 4.2.6.8 and 6.1.1.4'
O O 0.0106 0.0060 'International Tables Vol C Tables 4.2.6.8 and 6.1.1.4'
F F 0.0171 0.0103 'International Tables Vol C Tables 4.2.6.8 and 6.1.1.4'
P P 0.1023 0.0942 'International Tables Vol C Tables 4.2.6.8 and 6.1.1.4'
Ru Ru -1.2594 0.8363 'International Tables Vol C Tables 4.2.6.8 and 6.1.1.4'
Sb Sb -0.5866 1.5461 'International Tables Vol C Tables 4.2.6.8 and 6.1.1.4'
Cl Cl 0.1484 0.1585 'International Tables Vol C Tables 4.2.6.8 and 6.1.1.4'

loop_
_geom_angle_atom_site_label_1
_geom_angle_atom_site_label_2
_geom_angle_atom_site_label_3
_geom_angle
O1B Ru1 O1A 9.8(6)
O1B Ru1 C4 160.7(6)
O1A Ru1 C4 161.9(5)
O1B Ru1 C5 145.1(6)
O1A Ru1 C5 136.4(6)
C4 Ru1 C5 36.5(4)
O1B Ru1 C1 88.6(6)
O1A Ru1 C1 85.1(6)
C4 Ru1 C1 77.2(3)
C5 Ru1 C1 64.7(3)
O1B Ru1 C6 109.8(6)
O1A Ru1 C6 102.2(6)
C4 Ru1 C6 65.1(3)
C5 Ru1 C6 36.1(3)
C1 Ru1 C6 35.3(3)
O1B Ru1 C2 95.6(6)
O1A Ru1 C2 97.9(5)
C4 Ru1 C2 65.3(3)
C5 Ru1 C2 76.2(3)
C1 Ru1 C2 35.8(4)
C6 Ru1 C2 63.7(3)
O1B Ru1 C3 125.2(6)
O1A Ru1 C3 130.5(5)
C4 Ru1 C3 36.3(3)
C5 Ru1 C3 64.5(3)
C1 Ru1 C3 64.3(4)
C6 Ru1 C3 75.2(4)
C2 Ru1 C3 35.7(3)
O1B Ru1 P1 84.6(5)
O1A Ru1 P1 79.9(5)
C4 Ru1 P1 114.5(2)
C5 Ru1 P1 95.3(3)
C1 Ru1 P1 129.6(3)
C6 Ru1 P1 102.3(3)
C2 Ru1 P1 165.2(3)
C3 Ru1 P1 149.6(3)
O1B Ru1 P2 81.6(5)
O1A Ru1 P2 89.6(5)
C4 Ru1 P2 102.7(2)
C5 Ru1 P2 133.2(3)
C1 Ru1 P2 145.4(3)
C6 Ru1 P2 167.8(3)
C2 Ru1 P2 112.0(3)
C3 Ru1 P2 94.8(3)
P1 Ru1 P2 82.63(8)
C13 P1 C19 104.2(5)
C13 P1 C38 103.6(4)
C19 P1 C38 105.3(5)
C13 P1 Ru1 119.1(4)
C19 P1 Ru1 115.6(3)
C38 P1 Ru1 107.7(3)
C31B P2 C25 111.7(9)
C31B P2 C37 98.7(9)
C25 P2 C37 104.9(4)
C25 P2 C31A 97.9(7)
C37 P2 C31A 107.0(7)
C31B P2 Ru1 120.7(8)
C25 P2 Ru1 110.2(3)
C37 P2 Ru1 108.9(3)
C31A P2 Ru1 125.8(6)
C6 C1 C2 119.9(8)
C6 C1 C7 122.4(9)
C2 C1 C7 117.6(8)
C6 C1 Ru1 72.6(5)
C2 C1 Ru1 72.8(5)
C7 C1 Ru1 129.1(6)
C3 C2 C1 119.8(9)
C3 C2 C8 118.8(10)
C1 C2 C8 121.0(8)
C3 C2 Ru1 72.3(6)
C1 C2 Ru1 71.4(5)
C8 C2 Ru1 134.7(7)
C2 C3 C4 120.4(10)
C2 C3 C9 121.3(9)
C4 C3 C9 118.2(10)
C2 C3 Ru1 72.1(6)
C4 C3 Ru1 69.9(5)
C9 C3 Ru1 134.1(7)
C5 C4 C3 118.7(9)
C5 C4 C10 121.1(8)
C3 C4 C10 119.1(9)
C5 C4 Ru1 72.2(5)
C3 C4 Ru1 73.8(6)
C10 C4 Ru1 135.7(5)
C6 C5 C4 120.1(9)
C6 C5 C11 118.4(10)
C4 C5 C11 121.3(9)
C6 C5 Ru1 73.0(6)
C4 C5 Ru1 71.3(5)
C11 C5 Ru1 133.0(6)
C1 C6 C5 120.9(10)
C1 C6 C12 117.4(9)
C5 C6 C12 121.2(9)
C1 C6 Ru1 72.0(5)
C5 C6 Ru1 71.0(6)
C12 C6 Ru1 137.8(7)
C1 C7 H7A 109.5
C1 C7 H7B 109.5
H7A C7 H7B 109.5
C1 C7 H7C 109.5
H7A C7 H7C 109.5
H7B C7 H7C 109.5
C2 C8 H8A 109.5
C2 C8 H8B 109.5
H8A C8 H8B 109.5
C2 C8 H8C 109.5
H8A C8 H8C 109.5
H8B C8 H8C 109.5
C3 C9 H9A 109.5
C3 C9 H9B 109.5
H9A C9 H9B 109.5
C3 C9 H9C 109.5
H9A C9 H9C 109.5
H9B C9 H9C 109.5
C4 C10 H10A 109.5
C4 C10 H10B 109.5
H10A C10 H10B 109.5
C4 C10 H10C 109.5
H10A C10 H10C 109.5
H10B C10 H10C 109.5
C5 C11 H11A 109.5
C5 C11 H11B 109.5
H11A C11 H11B 109.5
C5 C11 H11C 109.5
H11A C11 H11C 109.5
H11B C11 H11C 109.5
C6 C12 H12A 109.5
C6 C12 H12B 109.5
H12A C12 H12B 109.5
C6 C12 H12C 109.5
H12A C12 H12C 109.5
H12B C12 H12C 109.5
C14 C13 C18 116.3(10)
C14 C13 P1 120.9(8)
C18 C13 P1 122.7(9)
C13 C14 C15 124.4(11)
C13 C14 H14 117.8
C15 C14 H14 117.8
C14 C15 C16 118.6(12)
C14 C15 H15 120.7
C16 C15 H15 120.7
C17 C16 C15 118.2(10)
C17 C16 H16 120.9
C15 C16 H16 120.9
C16 C17 C18 121.8(11)
C16 C17 H17 119.1
C18 C17 H17 119.1
C13 C18 C17 120.6(12)
C13 C18 H18 119.7
C17 C18 H18 119.7
C24 C19 C20 122.5(12)
C24 C19 P1 120.3(10)
C20 C19 P1 117.0(8)
C19 C20 C21 118.6(10)
C19 C20 H20 120.7
C21 C20 H20 120.7
C22 C21 C20 118.5(12)
C22 C21 H21 120.7
C20 C21 H21 120.7
C23 C22 C21 122.5(13)
C23 C22 H22 118.8
C21 C22 H22 118.8
C22 C23 C24 118.8(14)
C22 C23 H23 120.6
C24 C23 H23 120.6
C19 C24 C23 119.1(14)
C19 C24 H24 120.4
C23 C24 H24 120.4
C26 C25 C30 118.4(9)
C26 C25 P2 125.0(7)
C30 C25 P2 116.5(8)
C25 C26 C27 122.6(9)
C25 C26 H26 118.7
C27 C26 H26 118.7
C26 C27 C28 119.4(11)
C26 C27 H27 120.3
C28 C27 H27 120.3
C29 C28 C27 119.1(10)
C29 C28 H28 120.4
C27 C28 H28 120.4
C28 C29 C30 122.0(10)
C28 C29 H29 119.0
C30 C29 H29 119.0
C25 C30 C29 118.5(10)
C25 C30 H30 120.8
C29 C30 H30 120.8
C36A C31A C32A 118.3(19)
C36A C31A P2 117.1(16)
C32A C31A P2 124.5(15)
C33A C32A C31A 120.0(18)
C33A C32A H32A 120.0
C31A C32A H32A 120.0
C32A C33A C34A 120.6(16)
C32A C33A H33A 119.7
C34A C33A H33A 119.7
C33A C34A C35A 119.4(16)
C33A C34A H34A 120.3
C35A C34A H34A 120.3
C36A C35A C34A 116.5(16)
C36A C35A H35A 121.7
C34A C35A H35A 121.7
C35A C36A C31A 125.0(18)
C35A C36A H36A 117.5
C31A C36A H36A 117.5
C32B C31B C36B 122(2)
C32B C31B P2 118.1(18)
C36B C31B P2 119.7(18)
C31B C32B C33B 120.0(19)
C31B C32B H32B 120.0
C33B C32B H32B 120.0
C34B C33B C32B 115.4(18)
C34B C33B H33B 122.3
C32B C33B H33B 122.3
C33B C34B C35B 125(2)
C33B C34B H34B 117.6
C35B C34B H34B 117.6
C36B C35B C34B 121(2)
C36B C35B H35B 119.7
C34B C35B H35B 119.7
C35B C36B C31B 117(2)
C35B C36B H36B 121.4
C31B C36B H36B 121.4
C38 C37 P2 112.5(7)
C38 C37 H37A 109.1
P2 C37 H37A 109.1
C38 C37 H37B 109.1
P2 C37 H37B 109.1
H37A C37 H37B 107.8
C37 C38 C39 113.8(9)
C37 C38 P1 107.2(6)
C39 C38 P1 113.3(6)
C37 C38 H38 107.4
C39 C38 H38 107.4
P1 C38 H38 107.4
C38 C39 H39A 109.5
C38 C39 H39B 109.5
H39A C39 H39B 109.5
C38 C39 H39C 109.5
H39A C39 H39C 109.5
H39B C39 H39C 109.5
F6A Sb1 F5B 157.3(6)
F6A Sb1 F2A 88.4(6)
F5B Sb1 F2A 112.8(6)
F6A Sb1 F1A 91.6(6)
F5B Sb1 F1A 66.9(6)
F2A Sb1 F1A 178.4(6)
F6A Sb1 F4 92.3(4)
F5B Sb1 F4 92.9(3)
F2A Sb1 F4 96.3(5)
F1A Sb1 F4 85.4(4)
F6A Sb1 F3 88.1(4)
F5B Sb1 F3 86.3(3)
F2A Sb1 F3 84.7(5)
F1A Sb1 F3 93.7(4)
F4 Sb1 F3 178.9(3)
F6A Sb1 F1B 65.8(5)
F5B Sb1 F1B 92.0(5)
F2A Sb1 F1B 153.3(6)
F1A Sb1 F1B 26.4(4)
F4 Sb1 F1B 91.9(4)
F3 Sb1 F1B 87.4(4)
F6A Sb1 F5A 179.8(6)
F5B Sb1 F5A 22.8(4)
F2A Sb1 F5A 91.4(6)
F1A Sb1 F5A 88.5(6)
F4 Sb1 F5A 87.6(4)
F3 Sb1 F5A 92.0(4)
F1B Sb1 F5A 114.4(5)
F6A Sb1 F2B 110.7(6)
F5B Sb1 F2B 91.5(6)
F2A Sb1 F2B 23.6(5)
F1A Sb1 F2B 156.9(6)
F4 Sb1 F2B 87.6(5)
F3 Sb1 F2B 93.1(5)
F1B Sb1 F2B 176.4(6)
F5A Sb1 F2B 69.2(6)
F6A Sb1 F6B 21.7(5)
F5B Sb1 F6B 178.5(5)
F2A Sb1 F6B 68.5(6)
F1A Sb1 F6B 111.8(6)
F4 Sb1 F6B 86.2(3)
F3 Sb1 F6B 94.6(3)
F1B Sb1 F6B 86.8(5)
F5A Sb1 F6B 158.1(5)
F2B Sb1 F6B 89.6(6)
F12 Sb2 F10 90.1(3)
F12 Sb2 F11 179.7(3)
F10 Sb2 F11 90.0(3)
F12 Sb2 F8 89.3(3)
F10 Sb2 F8 89.4(3)
F11 Sb2 F8 91.0(3)
F12 Sb2 F9 90.4(3)
F10 Sb2 F9 179.0(3)
F11 Sb2 F9 89.5(2)
F8 Sb2 F9 89.8(3)
F12 Sb2 F7 90.1(4)
F10 Sb2 F7 91.0(3)
F11 Sb2 F7 89.6(3)
F8 Sb2 F7 179.3(3)
F9 Sb2 F7 89.8(3)
Cl1A C44A Cl2A 113.3(12)
Cl1A C44A H44A 108.9
Cl2A C44A H44A 108.9
Cl1A C44A H44B 108.9
Cl2A C44A H44B 108.9
H44A C44A H44B 107.7
Cl2B C44B Cl1B 113.1(13)
Cl2B C44B H44C 109.0
Cl1B C44B H44C 109.0
Cl2B C44B H44D 109.0
Cl1B C44B H44D 109.0
H44C C44B H44D 107.8
C40A O1A Ru1 125.8(15)
O1A C40A C41A 128(2)
O1A C40A H40A 116.0
C41A C40A H40A 116.0
C42A C41A C40A 119(2)
C42A C41A C43A 125(2)
C40A C41A C43A 116(2)
C41A C42A H42A 120.0
C41A C42A H42B 120.0
H42A C42A H42B 120.0
C40B O1B Ru1 120.7(13)
O1B C40B C41B 118.3(17)
O1B C40B H40B 120.9
C41B C40B H40B 120.9
C42B C41B C40B 110.3(18)
C42B C41B C43B 129(2)
C40B C41B C43B 120.8(19)
C41B C42B H42C 120.0
C41B C42B H42D 120.0
H42C C42B H42D 120.0

loop_
_geom_bond_atom_site_label_1
_geom_bond_atom_site_label_2
_geom_bond_distance
Ru1 O1B 2.127(14)
Ru1 O1A 2.154(12)
Ru1 C4 2.265(8)
Ru1 C5 2.277(10)
Ru1 C1 2.295(8)
Ru1 C6 2.303(10)
Ru1 C2 2.313(10)
Ru1 C3 2.316(11)
Ru1 P1 2.348(3)
Ru1 P2 2.350(3)
P1 C13 1.819(10)
P1 C19 1.855(13)
P1 C38 1.856(9)
P2 C31B 1.77(2)
P2 C25 1.807(10)
P2 C37 1.824(9)
P2 C31A 1.93(2)
C1 C6 1.395(12)
C1 C2 1.418(15)
C1 C7 1.506(11)
C2 C3 1.418(14)
C2 C8 1.546(13)
C3 C4 1.429(12)
C3 C9 1.522(14)
C4 C5 1.421(15)
C4 C10 1.521(11)
C5 C6 1.417(13)
C5 C11 1.505(13)
C6 C12 1.534(14)
C7 H7A 0.9800
C7 H7B 0.9800
C7 H7C 0.9800
C8 H8A 0.9800
C8 H8B 0.9800
C8 H8C 0.9800
C9 H9A 0.9800
C9 H9B 0.9800
C9 H9C 0.9800
C10 H10A 0.9800
C10 H10B 0.9800
C10 H10C 0.9800
C11 H11A 0.9800
C11 H11B 0.9800
C11 H11C 0.9800
C12 H12A 0.9800
C12 H12B 0.9800
C12 H12C 0.9800
C13 C14 1.368(15)
C13 C18 1.379(14)
C14 C15 1.378(13)
C14 H14 0.9500
C15 C16 1.400(15)
C15 H15 0.9500
C16 C17 1.358(16)
C16 H16 0.9500
C17 C18 1.407(13)
C17 H17 0.9500
C18 H18 0.9500
C19 C24 1.370(14)
C19 C20 1.382(14)
C20 C21 1.394(14)
C20 H20 0.9500
C21 C22 1.384(16)
C21 H21 0.9500
C22 C23 1.373(19)
C22 H22 0.9500
C23 C24 1.388(18)
C23 H23 0.9500
C24 H24 0.9500
C25 C26 1.375(13)
C25 C30 1.396(12)
C26 C27 1.385(13)
C26 H26 0.9500
C27 C28 1.393(15)
C27 H27 0.9500
C28 C29 1.351(16)
C28 H28 0.9500
C29 C30 1.426(14)
C29 H29 0.9500
C30 H30 0.9500
C31A C36A 1.38(3)
C31A C32A 1.39(3)
C32A C33A 1.38(2)
C32A H32A 0.9500
C33A C34A 1.40(2)
C33A H33A 0.9500
C34A C35A 1.45(2)
C34A H34A 0.9500
C35A C36A 1.34(2)
C35A H35A 0.9500
C36A H36A 0.9500
C31B C32B 1.35(3)
C31B C36B 1.44(3)
C32B C33B 1.44(3)
C32B H32B 0.9500
C33B C34B 1.35(2)
C33B H33B 0.9500
C34B C35B 1.38(3)
C34B H34B 0.9500
C35B C36B 1.34(3)
C35B H35B 0.9500
C36B H36B 0.9500
C37 C38 1.500(11)
C37 H37A 0.9900
C37 H37B 0.9900
C38 C39 1.541(11)
C38 H38 1.0000
C39 H39A 0.9800
C39 H39B 0.9800
C39 H39C 0.9800
Sb1 F6A 1.814(12)
Sb1 F5B 1.824(8)
Sb1 F2A 1.851(14)
Sb1 F1A 1.852(12)
Sb1 F4 1.865(5)
Sb1 F3 1.867(5)
Sb1 F1B 1.873(12)
Sb1 F5A 1.887(10)
Sb1 F2B 1.890(15)
Sb1 F6B 1.895(8)
Sb2 F12 1.858(7)
Sb2 F10 1.859(6)
Sb2 F11 1.862(6)
Sb2 F8 1.867(5)
Sb2 F9 1.875(5)
Sb2 F7 1.876(6)
C44A Cl1A 1.74(3)
C44A Cl2A 1.749(19)
C44A H44A 0.9900
C44A H44B 0.9900
C44B Cl2B 1.67(3)
C44B Cl1B 1.79(2)
C44B H44C 0.9900
C44B H44D 0.9900
O1A C40A 1.24(3)
C40A C41A 1.44(3)
C40A H40A 0.9500
C41A C42A 1.36(3)
C41A C43A 1.52(3)
C43A H43A 0.9800
C43A H43B 0.9800
C43A H43C 0.9800
C42A H42A 0.9500
C42A H42B 0.9500
O1B C40B 1.26(2)
C40B C41B 1.45(3)
C40B H40B 0.9500
C41B C42B 1.34(3)
C41B C43B 1.48(3)
C43B H43D 0.9800
C43B H43E 0.9800
C43B H43F 0.9800
C42B H42C 0.9500
C42B H42D 0.9500

loop_
_geom_torsion_atom_site_label_1
_geom_torsion_atom_site_label_2
_geom_torsion_atom_site_label_3
_geom_torsion_atom_site_label_4
_geom_torsion
O1B Ru1 P1 C13 178.7(7)
O1A Ru1 P1 C13 -172.6(7)
C4 Ru1 P1 C13 -4.1(5)
C5 Ru1 P1 C13 -36.4(5)
C1 Ru1 P1 C13 -97.6(5)
C6 Ru1 P1 C13 -72.2(5)
C2 Ru1 P1 C13 -90.0(11)
C3 Ru1 P1 C13 9.5(8)
P2 Ru1 P1 C13 96.6(4)
O1B Ru1 P1 C19 -56.0(7)
O1A Ru1 P1 C19 -47.3(7)
C4 Ru1 P1 C19 121.2(5)
C5 Ru1 P1 C19 88.9(5)
C1 Ru1 P1 C19 27.6(5)
C6 Ru1 P1 C19 53.1(5)
C2 Ru1 P1 C19 35.2(11)
C3 Ru1 P1 C19 134.8(7)
P2 Ru1 P1 C19 -138.2(4)
O1B Ru1 P1 C38 61.4(7)
O1A Ru1 P1 C38 70.1(7)
C4 Ru1 P1 C38 -121.4(5)
C5 Ru1 P1 C38 -153.7(5)
C1 Ru1 P1 C38 145.1(5)
C6 Ru1 P1 C38 170.5(5)
C2 Ru1 P1 C38 152.7(11)
C3 Ru1 P1 C38 -107.8(7)
P2 Ru1 P1 C38 -20.8(4)
O1B Ru1 P2 C31B 159.2(11)
O1A Ru1 P2 C31B 164.9(10)
C4 Ru1 P2 C31B -1.7(10)
C5 Ru1 P2 C31B -24.9(10)
C1 Ru1 P2 C31B 84.2(10)
C6 Ru1 P2 C31B -0.4(16)
C2 Ru1 P2 C31B 66.6(10)
C3 Ru1 P2 C31B 34.3(10)
P1 Ru1 P2 C31B -115.2(10)
O1B Ru1 P2 C25 26.7(6)
O1A Ru1 P2 C25 32.4(5)
C4 Ru1 P2 C25 -134.2(4)
C5 Ru1 P2 C25 -157.4(5)
C1 Ru1 P2 C25 -48.3(5)
C6 Ru1 P2 C25 -132.9(12)
C2 Ru1 P2 C25 -65.9(4)
C3 Ru1 P2 C25 -98.2(4)
P1 Ru1 P2 C25 112.3(3)
O1B Ru1 P2 C37 -87.9(6)
O1A Ru1 P2 C37 -82.2(6)
C4 Ru1 P2 C37 111.3(4)
C5 Ru1 P2 C37 88.0(5)
C1 Ru1 P2 C37 -162.9(5)
C6 Ru1 P2 C37 112.5(13)
C2 Ru1 P2 C37 179.5(4)
C3 Ru1 P2 C37 147.2(4)
P1 Ru1 P2 C37 -2.3(3)
O1B Ru1 P2 C31A 143.2(9)
O1A Ru1 P2 C31A 148.9(9)
C4 Ru1 P2 C31A -17.7(8)
C5 Ru1 P2 C31A -40.9(9)
C1 Ru1 P2 C31A 68.2(9)
C6 Ru1 P2 C31A -16.4(15)
C2 Ru1 P2 C31A 50.6(9)
C3 Ru1 P2 C31A 18.3(9)
P1 Ru1 P2 C31A -131.2(8)
O1B Ru1 C1 C6 128.4(7)
O1A Ru1 C1 C6 119.1(7)
C4 Ru1 C1 C6 -64.8(6)
C5 Ru1 C1 C6 -28.4(6)
C2 Ru1 C1 C6 -130.1(8)
C3 Ru1 C1 C6 -101.0(7)
P1 Ru1 C1 C6 46.6(7)
P2 Ru1 C1 C6 -158.8(5)
O1B Ru1 C1 C2 -101.5(7)
O1A Ru1 C1 C2 -110.7(7)
C4 Ru1 C1 C2 65.3(6)
C5 Ru1 C1 C2 101.7(6)
C6 Ru1 C1 C2 130.1(8)
C3 Ru1 C1 C2 29.2(6)
P1 Ru1 C1 C2 176.7(5)
P2 Ru1 C1 C2 -28.6(7)
O1B Ru1 C1 C7 10.4(10)
O1A Ru1 C1 C7 1.2(10)
C4 Ru1 C1 C7 177.2(10)
C5 Ru1 C1 C7 -146.4(10)
C6 Ru1 C1 C7 -118.0(12)
C2 Ru1 C1 C7 111.9(11)
C3 Ru1 C1 C7 141.1(10)
P1 Ru1 C1 C7 -71.4(10)
P2 Ru1 C1 C7 83.3(10)
C6 C1 C2 C3 1.6(13)
C7 C1 C2 C3 178.6(9)
Ru1 C1 C2 C3 -55.7(8)
C6 C1 C2 C8 -171.0(10)
C7 C1 C2 C8 6.0(13)
Ru1 C1 C2 C8 131.6(9)
C6 C1 C2 Ru1 57.4(7)
C7 C1 C2 Ru1 -125.6(7)
O1B Ru1 C2 C3 -149.1(8)
O1A Ru1 C2 C3 -158.7(8)
C4 Ru1 C2 C3 28.4(6)
C5 Ru1 C2 C3 65.4(6)
C1 Ru1 C2 C3 131.1(9)
C6 Ru1 C2 C3 101.6(7)
P1 Ru1 C2 C3 121.1(10)
P2 Ru1 C2 C3 -65.9(6)
O1B Ru1 C2 C1 79.8(7)
O1A Ru1 C2 C1 70.2(7)
C4 Ru1 C2 C1 -102.8(6)
C5 Ru1 C2 C1 -65.7(6)
C6 Ru1 C2 C1 -29.5(5)
C3 Ru1 C2 C1 -131.1(9)
P1 Ru1 C2 C1 -10.0(14)
P2 Ru1 C2 C1 162.9(4)
O1B Ru1 C2 C8 -35.8(12)
O1A Ru1 C2 C8 -45.4(12)
C4 Ru1 C2 C8 141.6(12)
C5 Ru1 C2 C8 178.7(11)
C1 Ru1 C2 C8 -115.6(12)
C6 Ru1 C2 C8 -145.2(11)
C3 Ru1 C2 C8 113.3(14)
P1 Ru1 C2 C8 -125.7(11)
P2 Ru1 C2 C8 47.3(11)
C1 C2 C3 C4 2.8(15)
C8 C2 C3 C4 175.6(9)
Ru1 C2 C3 C4 -52.5(8)
C1 C2 C3 C9 -173.4(8)
C8 C2 C3 C9 -0.5(14)
Ru1 C2 C3 C9 131.3(9)
C1 C2 C3 Ru1 55.3(8)
C8 C2 C3 Ru1 -131.9(9)
O1B Ru1 C3 C2 38.8(10)
O1A Ru1 C3 C2 28.3(10)
C4 Ru1 C3 C2 -133.2(10)
C5 Ru1 C3 C2 -102.1(7)
C1 Ru1 C3 C2 -29.3(6)
C6 Ru1 C3 C2 -65.3(7)
P1 Ru1 C3 C2 -154.5(5)
P2 Ru1 C3 C2 121.9(6)
O1B Ru1 C3 C4 172.0(8)
O1A Ru1 C3 C4 161.5(8)
C5 Ru1 C3 C4 31.1(6)
C1 Ru1 C3 C4 103.9(6)
C6 Ru1 C3 C4 68.0(6)
C2 Ru1 C3 C4 133.2(10)
P1 Ru1 C3 C4 -21.2(10)
P2 Ru1 C3 C4 -104.9(6)
O1B Ru1 C3 C9 -77.7(13)
O1A Ru1 C3 C9 -88.2(13)
C4 Ru1 C3 C9 110.3(13)
C5 Ru1 C3 C9 141.4(11)
C1 Ru1 C3 C9 -145.8(11)
C6 Ru1 C3 C9 178.2(10)
C2 Ru1 C3 C9 -116.5(13)
P1 Ru1 C3 C9 89.1(11)
P2 Ru1 C3 C9 5.4(10)
C2 C3 C4 C5 -5.0(13)
C9 C3 C4 C5 171.3(9)
Ru1 C3 C4 C5 -58.5(7)
C2 C3 C4 C10 -172.8(8)
C9 C3 C4 C10 3.5(12)
Ru1 C3 C4 C10 133.7(7)
C2 C3 C4 Ru1 53.5(9)
C9 C3 C4 Ru1 -130.2(8)
O1B Ru1 C4 C5 108.1(17)
O1A Ru1 C4 C5 77.3(17)
C1 Ru1 C4 C5 64.5(5)
C6 Ru1 C4 C5 29.3(5)
C2 Ru1 C4 C5 100.3(6)
C3 Ru1 C4 C5 128.2(8)
P1 Ru1 C4 C5 -63.4(5)
P2 Ru1 C4 C5 -151.0(5)
O1B Ru1 C4 C3 -20.1(19)
O1A Ru1 C4 C3 -50.9(18)
C5 Ru1 C4 C3 -128.2(8)
C1 Ru1 C4 C3 -63.7(6)
C6 Ru1 C4 C3 -98.9(7)
C2 Ru1 C4 C3 -27.9(6)
P1 Ru1 C4 C3 168.4(5)
P2 Ru1 C4 C3 80.8(6)
O1B Ru1 C4 C10 -135.3(17)
O1A Ru1 C4 C10 -166.1(16)
C5 Ru1 C4 C10 116.6(11)
C1 Ru1 C4 C10 -178.9(10)
C6 Ru1 C4 C10 145.8(10)
C2 Ru1 C4 C10 -143.1(11)
C3 Ru1 C4 C10 -115.2(12)
P1 Ru1 C4 C10 53.2(10)
P2 Ru1 C4 C10 -34.4(10)
C3 C4 C5 C6 2.9(12)
C10 C4 C5 C6 170.4(8)
Ru1 C4 C5 C6 -56.4(8)
C3 C4 C5 C11 -171.1(9)
C10 C4 C5 C11 -3.6(13)
Ru1 C4 C5 C11 129.6(9)
C3 C4 C5 Ru1 59.3(7)
C10 C4 C5 Ru1 -133.1(7)
O1B Ru1 C5 C6 -15.7(12)
O1A Ru1 C5 C6 -22.9(10)
C4 Ru1 C5 C6 131.1(8)
C1 Ru1 C5 C6 27.9(6)
C2 Ru1 C5 C6 64.1(6)
C3 Ru1 C5 C6 100.0(7)
P1 Ru1 C5 C6 -103.7(6)
P2 Ru1 C5 C6 171.5(5)
O1B Ru1 C5 C4 -146.7(9)
O1A Ru1 C5 C4 -153.9(7)
C1 Ru1 C5 C4 -103.2(6)
C6 Ru1 C5 C4 -131.1(8)
C2 Ru1 C5 C4 -67.0(5)
C3 Ru1 C5 C4 -31.0(5)
P1 Ru1 C5 C4 125.2(5)
P2 Ru1 C5 C4 40.4(6)
O1B Ru1 C5 C11 97.6(13)
O1A Ru1 C5 C11 90.4(12)
C4 Ru1 C5 C11 -115.7(12)
C1 Ru1 C5 C11 141.1(12)
C6 Ru1 C5 C11 113.2(13)
C2 Ru1 C5 C11 177.3(11)
C3 Ru1 C5 C11 -146.7(11)
P1 Ru1 C5 C11 9.5(11)
P2 Ru1 C5 C11 -75.3(11)
C2 C1 C6 C5 -3.8(13)
C7 C1 C6 C5 179.4(8)
Ru1 C1 C6 C5 53.6(9)
C2 C1 C6 C12 167.4(9)
C7 C1 C6 C12 -9.4(13)
Ru1 C1 C6 C12 -135.2(8)
C2 C1 C6 Ru1 -57.4(7)
C7 C1 C6 Ru1 125.7(8)
C4 C5 C6 C1 1.5(15)
C11 C5 C6 C1 175.7(8)
Ru1 C5 C6 C1 -54.1(9)
C4 C5 C6 C12 -169.4(8)
C11 C5 C6 C12 4.8(14)
Ru1 C5 C6 C12 135.0(9)
C4 C5 C6 Ru1 55.6(8)
C11 C5 C6 Ru1 -130.2(8)
O1B Ru1 C6 C1 -56.4(8)
O1A Ru1 C6 C1 -62.9(7)
C4 Ru1 C6 C1 103.4(6)
C5 Ru1 C6 C1 133.0(9)
C2 Ru1 C6 C1 30.0(6)
C3 Ru1 C6 C1 66.2(6)
P1 Ru1 C6 C1 -145.0(5)
P2 Ru1 C6 C1 102.1(12)
O1B Ru1 C6 C5 170.6(7)
O1A Ru1 C6 C5 164.1(7)
C4 Ru1 C6 C5 -29.6(6)
C1 Ru1 C6 C5 -133.0(9)
C2 Ru1 C6 C5 -103.1(7)
C3 Ru1 C6 C5 -66.9(6)
P1 Ru1 C6 C5 81.9(6)
P2 Ru1 C6 C5 -31.0(16)
O1B Ru1 C6 C12 54.8(12)
O1A Ru1 C6 C12 48.3(11)
C4 Ru1 C6 C12 -145.4(11)
C5 Ru1 C6 C12 -115.8(13)
C1 Ru1 C6 C12 111.2(12)
C2 Ru1 C6 C12 141.2(11)
C3 Ru1 C6 C12 177.4(10)
P1 Ru1 C6 C12 -33.8(10)
P2 Ru1 C6 C12 -146.7(10)
C19 P1 C13 C14 -168.1(8)
C38 P1 C13 C14 81.9(9)
Ru1 P1 C13 C14 -37.5(9)
C19 P1 C13 C18 15.5(9)
C38 P1 C13 C18 -94.5(9)
Ru1 P1 C13 C18 146.0(7)
C18 C13 C14 C15 3.1(15)
P1 C13 C14 C15 -173.6(8)
C13 C14 C15 C16 -4.5(16)
C14 C15 C16 C17 3.4(16)
C15 C16 C17 C18 -1.2(16)
C14 C13 C18 C17 -0.6(14)
P1 C13 C18 C17 176.0(7)
C16 C17 C18 C13 -0.2(15)
C13 P1 C19 C24 -129.5(10)
C38 P1 C19 C24 -20.8(11)
Ru1 P1 C19 C24 97.9(10)
C13 P1 C19 C20 55.5(9)
C38 P1 C19 C20 164.2(8)
Ru1 P1 C19 C20 -77.1(8)
C24 C19 C20 C21 1.0(16)
P1 C19 C20 C21 175.9(8)
C19 C20 C21 C22 -0.7(15)
C20 C21 C22 C23 0.1(18)
C21 C22 C23 C24 0(2)
C20 C19 C24 C23 -0.6(19)
P1 C19 C24 C23 -175.3(10)
C22 C23 C24 C19 0(2)
C31B P2 C25 C26 104.5(12)
C37 P2 C25 C26 -1.5(10)
C31A P2 C25 C26 108.6(10)
Ru1 P2 C25 C26 -118.5(8)
C31B P2 C25 C30 -73.5(11)
C37 P2 C25 C30 -179.5(8)
C31A P2 C25 C30 -69.4(10)
Ru1 P2 C25 C30 63.5(8)
C30 C25 C26 C27 -0.7(15)
P2 C25 C26 C27 -178.7(8)
C25 C26 C27 C28 -0.3(16)
C26 C27 C28 C29 0.5(17)
C27 C28 C29 C30 0.4(18)
C26 C25 C30 C29 1.5(14)
P2 C25 C30 C29 179.6(8)
C28 C29 C30 C25 -1.4(17)
C31B P2 C31A C36A 2(4)
C25 P2 C31A C36A -162.2(14)
C37 P2 C31A C36A -53.8(16)
Ru1 P2 C31A C36A 75.8(16)
C31B P2 C31A C32A -175(6)
C25 P2 C31A C32A 20.9(17)
C37 P2 C31A C32A 129.3(16)
Ru1 P2 C31A C32A -101.0(16)
C36A C31A C32A C33A -1(3)
P2 C31A C32A C33A 176.2(13)
C31A C32A C33A C34A 4(2)
C32A C33A C34A C35A -4(2)
C33A C34A C35A C36A 0(2)
C34A C35A C36A C31A 3(3)
C32A C31A C36A C35A -3(3)
P2 C31A C36A C35A 179.7(14)
C25 P2 C31B C32B 26(2)
C37 P2 C31B C32B 136.1(17)
C31A P2 C31B C32B 9(4)
Ru1 P2 C31B C32B -105.7(17)
C25 P2 C31B C36B -148.6(16)
C37 P2 C31B C36B -38.6(19)
C31A P2 C31B C36B -165(6)
Ru1 P2 C31B C36B 79.5(19)
C36B C31B C32B C33B -1(3)
P2 C31B C32B C33B -176.0(14)
C31B C32B C33B C34B 0(3)
C32B C33B C34B C35B 1(3)
C33B C34B C35B C36B -1(3)
C34B C35B C36B C31B 0(3)
C32B C31B C36B C35B 1(3)
P2 C31B C36B C35B 175.6(16)
C31B P2 C37 C38 158.7(9)
C25 P2 C37 C38 -86.0(6)
C31A P2 C37 C38 170.7(8)
Ru1 P2 C37 C38 32.0(6)
P2 C37 C38 C39 -175.5(6)
P2 C37 C38 P1 -49.4(7)
C13 P1 C38 C37 -81.6(7)
C19 P1 C38 C37 169.3(6)
Ru1 P1 C38 C37 45.4(6)
C13 P1 C38 C39 44.8(9)
C19 P1 C38 C39 -64.3(9)
Ru1 P1 C38 C39 171.8(7)
O1B Ru1 O1A C40A -45(5)
C4 Ru1 O1A C40A 52(3)
C5 Ru1 O1A C40A 110(2)
C1 Ru1 O1A C40A 65(2)
C6 Ru1 O1A C40A 96(2)
C2 Ru1 O1A C40A 31(2)
C3 Ru1 O1A C40A 15(2)
P1 Ru1 O1A C40A -163(2)
P2 Ru1 O1A C40A -81(2)
Ru1 O1A C40A C41A 174.4(18)
O1A C40A C41A C42A -175(2)
O1A C40A C41A C43A 9(4)
O1A Ru1 O1B C40B 14(5)
C4 Ru1 O1B C40B -97.6(19)
C5 Ru1 O1B C40B -17(2)
C1 Ru1 O1B C40B -55.4(16)
C6 Ru1 O1B C40B -26.6(17)
C2 Ru1 O1B C40B -90.6(16)
C3 Ru1 O1B C40B -112.1(15)
P1 Ru1 O1B C40B 74.6(16)
P2 Ru1 O1B C40B 157.9(16)
Ru1 O1B C40B C41B 174.1(14)
O1B C40B C41B C42B 171.9(17)
O1B C40B C41B C43B -8(3)
